data_7008456
loop_
_publ_author_name
'Hogarth, Graeme'
'Holman, K. Travis'
'Pateman, Andrew'
'Sella, Andrea'
'Steed, Jonathan W.'
'Richards, Idris'

_publ_section_title
;
 Multiple nitrene insertions into metal-sulfur bonds of dithiocarbamate
 complexes: synthesis of sulfido-amido and zwitterionic tetraamido
 complexes.
;
_journal_issue 16
_journal_name_full 'Dalton transactions (Cambridge, England : 2003)'
_journal_page_first 2688
_journal_page_last 2695
_journal_paper_doi 10.1039/b503004h
_journal_year 2005
_chemical_formula_sum 'C38 H48.5 Co N6 O8.25 S8'
_chemical_formula_weight 1036.74
_chemical_name_common cobisamid
_chemical_name_systematic
;
?
;
_space_group_IT_number 14
_symmetry_cell_setting monoclinic
_symmetry_space_group_name_Hall '-P 2ybc'
_symmetry_space_group_name_H-M 'P 1 21/c 1'
_atom_sites_solution_hydrogens geom
_atom_sites_solution_primary direct
_atom_sites_solution_secondary difmap
_audit_creation_method SHELXL-97
_cell_angle_alpha 90.00
_cell_angle_beta 91.2140(10)
_cell_angle_gamma 90.00
_cell_formula_units_Z 4
_cell_length_a 15.4966(13)
_cell_length_b 12.7398(7)
_cell_length_c 24.914(2)
_cell_measurement_temperature 173(2)
_cell_volume 4917.5(6)
_computing_cell_refinement DENZO-SMN
_computing_data_collection 'Nonius Collect'
_computing_data_reduction DENZO-SMN
_computing_molecular_graphics 'XSeed interface to POVRay'
_computing_publication_material 'CIFTAB (Sheldrick, 1997)'
_computing_structure_refinement 'SHELXL-97 (Sheldrick, 1997)'
_computing_structure_solution 'SHELXS-97 (Sheldrick, 1990)'
_diffrn_ambient_temperature 173(2)
_diffrn_measured_fraction_theta_full 0.969
_diffrn_measured_fraction_theta_max 0.969
_diffrn_measurement_device_type KappaCCD
_diffrn_measurement_method \w
_diffrn_radiation_monochromator graphite
_diffrn_radiation_source 'fine-focus sealed tube'
_diffrn_radiation_type MoK\a
_diffrn_radiation_wavelength 0.71070
_diffrn_reflns_av_R_equivalents 0.0000
_diffrn_reflns_av_sigmaI/netI 0.0787
_diffrn_reflns_limit_h_max 18
_diffrn_reflns_limit_h_min 0
_diffrn_reflns_limit_k_max 15
_diffrn_reflns_limit_k_min 0
_diffrn_reflns_limit_l_max 29
_diffrn_reflns_limit_l_min -29
_diffrn_reflns_number 8400
_diffrn_reflns_theta_full 25.00
_diffrn_reflns_theta_max 25.00
_diffrn_reflns_theta_min 3.30
_diffrn_standards_decay_% 0
_diffrn_standards_number 0
_exptl_absorpt_coefficient_mu 0.742
_exptl_absorpt_correction_type none
_exptl_crystal_colour 'deep red'
_exptl_crystal_density_diffrn 1.400
_exptl_crystal_density_method 'not measured'
_exptl_crystal_description prism
_exptl_crystal_F_000 2158
_exptl_crystal_size_max 0.3
_exptl_crystal_size_mid 0.2
_exptl_crystal_size_min 0.1
_refine_diff_density_max 0.602
_refine_diff_density_min -0.271
_refine_diff_density_rms 0.065
_refine_ls_extinction_coef 0.0031(4)
_refine_ls_extinction_expression Fc^*^=kFc[1+0.001xFc^2^\l^3^/sin(2\q)]^-1/4^
_refine_ls_extinction_method SHELXL
_refine_ls_goodness_of_fit_ref 1.033
_refine_ls_hydrogen_treatment mixed
_refine_ls_matrix_type full
_refine_ls_number_parameters 555
_refine_ls_number_reflns 8400
_refine_ls_number_restraints 0
_refine_ls_restrained_S_all 1.033
_refine_ls_R_factor_all 0.1182
_refine_ls_R_factor_gt 0.0641
_refine_ls_shift/su_max 0.001
_refine_ls_shift/su_mean 0.000
_refine_ls_structure_factor_coef Fsqd
_refine_ls_weighting_details 'calc w=1/[\s^2^(Fo^2^)+(0.0464P)^2^+7.7906P] where P=(Fo^2^+2Fc^2^)/3'
_refine_ls_weighting_scheme calc
_refine_ls_wR_factor_gt 0.1272
_refine_ls_wR_factor_ref 0.1516
_reflns_number_gt 5284
_reflns_number_total 8400
_reflns_threshold_expression >2sigma(I)
_cod_data_source_file b503004h.txt
_cod_data_source_block compound_1
_cod_original_sg_symbol_H-M P21/c
_cod_database_code 7008456

loop_
_symmetry_equiv_pos_as_xyz
'x, y, z'
'-x, y+1/2, -z+1/2'
'-x, -y, -z'
'x, -y-1/2, z-1/2'

loop_
_atom_site_label
_atom_site_type_symbol
_atom_site_fract_x
_atom_site_fract_y
_atom_site_fract_z
_atom_site_U_iso_or_equiv
_atom_site_adp_type
_atom_site_occupancy
_atom_site_symmetry_multiplicity
_atom_site_calc_flag
_atom_site_refinement_flags
_atom_site_disorder_assembly
_atom_site_disorder_group
Co1 Co 0.25828(4) 0.76753(5) 0.15319(3) 0.0472(2) Uani 1 1 d . . .
S1 S 0.26676(9) 0.97887(10) 0.22325(6) 0.0561(4) Uani 1 1 d . . .
S2 S 0.09566(10) 0.62623(12) 0.11362(7) 0.0712(5) Uani 1 1 d . . .
S3 S 0.11837(8) 0.95197(10) 0.16062(6) 0.0553(4) Uani 1 1 d . . .
S4 S 0.07813(10) 0.73929(12) 0.20727(7) 0.0735(5) Uani 1 1 d . . .
S5 S 0.33092(9) 0.60725(10) 0.24579(6) 0.0551(4) Uani 1 1 d . . .
S6 S 0.34031(9) 0.82305(12) 0.03907(6) 0.0582(4) Uani 1 1 d . . .
S7 S 0.45039(8) 0.72293(11) 0.18982(5) 0.0530(4) Uani 1 1 d . . .
S8 S 0.38707(9) 0.63204(11) 0.08392(6) 0.0564(4) Uani 1 1 d . . .
O1 O 0.3570(2) 0.9541(3) 0.21854(16) 0.0679(11) Uani 1 1 d . . .
O2 O 0.2404(3) 1.0869(3) 0.22025(17) 0.0752(12) Uani 1 1 d . . .
O3 O 0.1645(3) 0.5912(3) 0.07996(19) 0.0894(14) Uani 1 1 d . . .
O4 O 0.0453(3) 0.5493(3) 0.1407(2) 0.0969(15) Uani 1 1 d . . .
O5 O 0.2396(2) 0.6089(3) 0.25569(16) 0.0710(11) Uani 1 1 d . . .
O6 O 0.3902(3) 0.6192(3) 0.29062(14) 0.0703(11) Uani 1 1 d . . .
O7 O 0.2771(2) 0.9032(3) 0.04786(16) 0.0754(12) Uani 1 1 d . . .
O8 O 0.3408(2) 0.7705(3) -0.01222(14) 0.0738(11) Uani 1 1 d . . .
N1 N 0.2179(2) 0.9095(3) 0.17637(16) 0.0474(10) Uani 1 1 d . . .
N2 N 0.1405(3) 0.7066(3) 0.15581(19) 0.0575(12) Uani 1 1 d . . .
N3 N -0.0268(3) 0.9032(4) 0.2092(2) 0.0677(13) Uani 1 1 d . . .
N4 N 0.3457(2) 0.6990(3) 0.20132(16) 0.0463(10) Uani 1 1 d . . .
N5 N 0.3259(2) 0.7403(3) 0.08817(16) 0.0489(10) Uani 1 1 d . . .
N6 N 0.5484(3) 0.6189(4) 0.12254(19) 0.0635(12) Uani 1 1 d . . .
C1 C 0.2324(3) 0.9298(4) 0.2850(2) 0.0525(13) Uani 1 1 d . . .
C2 C 0.1575(4) 0.9665(5) 0.3082(3) 0.0754(18) Uani 1 1 d . . .
H2 H 0.1257 1.0219 0.2918 0.090 Uiso 1 1 calc R . .
C3 C 0.1295(4) 0.9223(6) 0.3553(3) 0.090(2) Uani 1 1 d . . .
H3 H 0.0774 0.9469 0.3703 0.108 Uiso 1 1 calc R . .
C4 C 0.1750(4) 0.8434(6) 0.3813(3) 0.0772(18) Uani 1 1 d . . .
C5 C 0.2503(4) 0.8088(5) 0.3588(2) 0.0672(16) Uani 1 1 d . . .
H5 H 0.2835 0.7559 0.3765 0.081 Uiso 1 1 calc R . .
C6 C 0.2779(4) 0.8502(4) 0.3109(2) 0.0613(15) Uani 1 1 d . . .
H6 H 0.3290 0.8238 0.2955 0.074 Uiso 1 1 calc R . .
C7 C 0.1437(5) 0.7954(8) 0.4327(3) 0.129(3) Uani 1 1 d . . .
H7A H 0.1802 0.7353 0.4425 0.155 Uiso 1 1 calc R . .
H7B H 0.0839 0.7719 0.4276 0.155 Uiso 1 1 calc R . .
H7C H 0.1467 0.8478 0.4615 0.155 Uiso 1 1 calc R . .
C8 C 0.0234(4) 0.7017(6) 0.0732(3) 0.0821(19) Uani 1 1 d . . .
C9 C 0.0521(5) 0.7875(5) 0.0471(3) 0.0845(19) Uani 1 1 d . . .
H9 H 0.1101 0.8101 0.0522 0.101 Uiso 1 1 calc R . .
C10 C -0.0032(6) 0.8425(6) 0.0129(3) 0.101(2) Uani 1 1 d . . .
H10 H 0.0188 0.9002 -0.0068 0.122 Uiso 1 1 calc R . .
C11 C -0.0854(6) 0.8176(9) 0.0066(4) 0.143(4) Uani 1 1 d . . .
C12 C -0.1142(6) 0.7367(12) 0.0342(6) 0.244(9) Uani 1 1 d . . .
H12 H -0.1734 0.7181 0.0304 0.292 Uiso 1 1 calc R . .
C13 C -0.0612(6) 0.6769(10) 0.0690(5) 0.205(7) Uani 1 1 d . . .
H13 H -0.0842 0.6204 0.0890 0.246 Uiso 1 1 calc R . .
C14 C -0.1456(6) 0.8737(11) -0.0350(5) 0.225(7) Uani 1 1 d . . .
H14A H -0.1697 0.9371 -0.0189 0.270 Uiso 1 1 calc R . .
H14B H -0.1926 0.8263 -0.0459 0.270 Uiso 1 1 calc R . .
H14C H -0.1124 0.8931 -0.0666 0.270 Uiso 1 1 calc R . .
C15 C 0.0485(3) 0.8678(4) 0.1943(2) 0.0574(14) Uani 1 1 d . . .
C16 C -0.0484(4) 1.0150(5) 0.2099(3) 0.0772(18) Uani 1 1 d . . .
H16A H 0.0045 1.0561 0.2179 0.093 Uiso 1 1 calc R . .
H16B H -0.0896 1.0284 0.2390 0.093 Uiso 1 1 calc R . .
C17 C -0.0873(5) 1.0514(7) 0.1578(4) 0.120(3) Uani 1 1 d . . .
H17A H -0.0423 1.0556 0.1308 0.144 Uiso 1 1 calc R . .
H17B H -0.1132 1.1208 0.1626 0.144 Uiso 1 1 calc R . .
H17C H -0.1319 1.0016 0.1458 0.144 Uiso 1 1 calc R . .
C18 C -0.0958(4) 0.8302(6) 0.2286(4) 0.100(3) Uani 1 1 d . . .
H18A H -0.0927 0.7634 0.2084 0.120 Uiso 1 1 calc R . .
H18B H -0.1531 0.8619 0.2210 0.120 Uiso 1 1 calc R . .
C19 C -0.0868(5) 0.8076(6) 0.2879(4) 0.119(3) Uani 1 1 d . . .
H19A H -0.0354 0.7643 0.2946 0.143 Uiso 1 1 calc R . .
H19B H -0.1381 0.7700 0.2999 0.143 Uiso 1 1 calc R . .
H19C H -0.0810 0.8738 0.3076 0.143 Uiso 1 1 calc R . .
C20 C 0.3549(3) 0.4877(4) 0.2143(2) 0.0549(13) Uani 1 1 d . . .
C21 C 0.2949(4) 0.4441(5) 0.1797(3) 0.0782(18) Uani 1 1 d . . .
H21 H 0.2410 0.4779 0.1734 0.094 Uiso 1 1 calc R . .
C22 C 0.3133(5) 0.3503(5) 0.1539(3) 0.088(2) Uani 1 1 d . . .
H22 H 0.2713 0.3202 0.1302 0.105 Uiso 1 1 calc R . .
C23 C 0.3905(5) 0.3003(5) 0.1617(3) 0.0765(18) Uani 1 1 d . . .
C24 C 0.4510(4) 0.3461(5) 0.1959(3) 0.0756(18) Uani 1 1 d . . .
H24 H 0.5055 0.3130 0.2011 0.091 Uiso 1 1 calc R . .
C25 C 0.4343(4) 0.4390(5) 0.2229(2) 0.0656(16) Uani 1 1 d . . .
H25 H 0.4763 0.4688 0.2467 0.079 Uiso 1 1 calc R . .
C26 C 0.4120(6) 0.1975(5) 0.1339(3) 0.117(3) Uani 1 1 d . . .
H26A H 0.3598 0.1693 0.1163 0.140 Uiso 1 1 calc R . .
H26B H 0.4340 0.1470 0.1605 0.140 Uiso 1 1 calc R . .
H26C H 0.4560 0.2101 0.1070 0.140 Uiso 1 1 calc R . .
C27 C 0.4452(3) 0.8742(4) 0.0502(2) 0.0520(13) Uani 1 1 d . . .
C28 C 0.5097(4) 0.8528(4) 0.0149(2) 0.0627(15) Uani 1 1 d . . .
H28 H 0.4980 0.8136 -0.0169 0.075 Uiso 1 1 calc R . .
C29 C 0.5924(4) 0.8897(5) 0.0266(3) 0.0737(17) Uani 1 1 d . . .
H29 H 0.6374 0.8754 0.0023 0.088 Uiso 1 1 calc R . .
C30 C 0.6110(4) 0.9470(4) 0.0730(2) 0.0646(15) Uani 1 1 d . . .
C31 C 0.5440(4) 0.9683(4) 0.1068(2) 0.0655(15) Uani 1 1 d . . .
H31 H 0.5549 1.0087 0.1382 0.079 Uiso 1 1 calc R . .
C32 C 0.4613(4) 0.9324(4) 0.0960(2) 0.0615(15) Uani 1 1 d . . .
H32 H 0.4161 0.9477 0.1200 0.074 Uiso 1 1 calc R . .
C33 C 0.7018(4) 0.9855(6) 0.0853(3) 0.091(2) Uani 1 1 d . . .
H33A H 0.7036 1.0190 0.1207 0.110 Uiso 1 1 calc R . .
H33B H 0.7185 1.0365 0.0580 0.110 Uiso 1 1 calc R . .
H33C H 0.7418 0.9260 0.0851 0.110 Uiso 1 1 calc R . .
C34 C 0.4706(3) 0.6545(4) 0.1312(2) 0.0503(13) Uani 1 1 d . . .
C35 C 0.6173(4) 0.6196(5) 0.1652(3) 0.0730(17) Uani 1 1 d . . .
H35A H 0.6569 0.5598 0.1593 0.088 Uiso 1 1 calc R . .
H35B H 0.5907 0.6099 0.2006 0.088 Uiso 1 1 calc R . .
C36 C 0.6683(4) 0.7196(6) 0.1657(3) 0.109(3) Uani 1 1 d . . .
H36A H 0.6964 0.7283 0.1311 0.131 Uiso 1 1 calc R . .
H36B H 0.7121 0.7168 0.1945 0.131 Uiso 1 1 calc R . .
H36C H 0.6295 0.7790 0.1717 0.131 Uiso 1 1 calc R . .
C37 C 0.5728(4) 0.5728(6) 0.0706(3) 0.091(2) Uani 1 1 d . . .
H37A H 0.6350 0.5848 0.0650 0.109 Uiso 1 1 calc R . .
H37B H 0.5402 0.6082 0.0412 0.109 Uiso 1 1 calc R . .
C38 C 0.5543(6) 0.4554(6) 0.0687(3) 0.121(3) Uani 1 1 d . . .
H38A H 0.5835 0.4208 0.0992 0.145 Uiso 1 1 calc R . .
H38B H 0.5755 0.4262 0.0351 0.145 Uiso 1 1 calc R . .
H38C H 0.4919 0.4437 0.0706 0.145 Uiso 1 1 calc R . .
O1S O 0.2511(13) 0.9954(16) 0.4915(8) 0.104(6) Uiso 0.25 1 d P . .

loop_
_atom_site_aniso_label
_atom_site_aniso_U_11
_atom_site_aniso_U_22
_atom_site_aniso_U_33
_atom_site_aniso_U_23
_atom_site_aniso_U_13
_atom_site_aniso_U_12
Co1 0.0366(4) 0.0472(4) 0.0580(4) -0.0013(3) 0.0029(3) 0.0032(3)
S1 0.0487(8) 0.0493(8) 0.0702(9) -0.0086(7) 0.0005(7) -0.0037(6)
S2 0.0518(9) 0.0545(9) 0.1065(13) -0.0031(9) -0.0159(9) -0.0052(7)
S3 0.0451(8) 0.0512(8) 0.0694(9) 0.0047(7) -0.0017(7) 0.0078(6)
S4 0.0608(10) 0.0566(9) 0.1042(13) 0.0089(8) 0.0317(9) 0.0035(7)
S5 0.0525(9) 0.0549(8) 0.0583(9) 0.0081(7) 0.0098(7) 0.0063(6)
S6 0.0501(8) 0.0728(9) 0.0517(8) 0.0064(7) -0.0015(6) 0.0098(7)
S7 0.0420(7) 0.0604(8) 0.0565(8) -0.0013(7) 0.0002(6) -0.0011(6)
S8 0.0535(8) 0.0579(8) 0.0579(8) -0.0081(7) 0.0003(6) 0.0095(7)
O1 0.041(2) 0.080(3) 0.083(3) -0.007(2) 0.0025(19) -0.0097(19)
O2 0.086(3) 0.045(2) 0.094(3) -0.010(2) -0.003(2) -0.002(2)
O3 0.072(3) 0.079(3) 0.117(4) -0.044(3) -0.017(3) 0.014(2)
O4 0.080(3) 0.071(3) 0.139(4) 0.022(3) -0.024(3) -0.032(2)
O5 0.054(2) 0.071(3) 0.090(3) 0.014(2) 0.029(2) 0.0109(19)
O6 0.080(3) 0.078(3) 0.053(2) 0.0072(19) -0.006(2) 0.007(2)
O7 0.061(3) 0.087(3) 0.079(3) 0.020(2) 0.002(2) 0.031(2)
O8 0.069(3) 0.106(3) 0.046(2) -0.008(2) -0.0085(19) 0.000(2)
N1 0.035(2) 0.050(2) 0.057(3) -0.004(2) -0.0059(19) 0.0010(18)
N2 0.035(2) 0.054(3) 0.084(3) -0.011(2) 0.007(2) -0.0027(19)
N3 0.037(3) 0.067(3) 0.099(4) -0.018(3) 0.007(2) 0.007(2)
N4 0.036(2) 0.049(2) 0.055(3) 0.0036(19) 0.0071(19) 0.0020(18)
N5 0.041(2) 0.055(3) 0.051(2) 0.002(2) 0.0035(19) 0.0060(19)
N6 0.050(3) 0.071(3) 0.070(3) 0.016(2) 0.010(2) 0.023(2)
C1 0.042(3) 0.058(3) 0.057(3) -0.009(3) -0.003(2) 0.005(3)
C2 0.062(4) 0.098(5) 0.067(4) -0.008(4) -0.001(3) 0.030(3)
C3 0.062(4) 0.136(6) 0.072(5) -0.008(4) 0.012(4) 0.029(4)
C4 0.061(4) 0.104(5) 0.067(4) -0.007(4) 0.000(3) 0.007(4)
C5 0.061(4) 0.080(4) 0.061(4) -0.002(3) 0.004(3) 0.010(3)
C6 0.049(3) 0.063(4) 0.071(4) -0.014(3) 0.003(3) 0.005(3)
C7 0.109(7) 0.197(10) 0.082(6) 0.020(6) 0.033(5) 0.018(6)
C8 0.047(4) 0.095(5) 0.104(5) 0.017(4) -0.008(3) -0.002(3)
C9 0.089(5) 0.082(5) 0.082(5) 0.001(4) 0.004(4) 0.007(4)
C10 0.122(7) 0.108(6) 0.075(5) 0.006(4) 0.017(5) 0.025(5)
C11 0.081(7) 0.184(10) 0.164(9) 0.081(8) 0.020(6) 0.037(7)
C12 0.070(6) 0.313(17) 0.345(19) 0.223(16) -0.056(9) -0.024(8)
C13 0.077(6) 0.248(13) 0.287(15) 0.172(12) -0.077(8) -0.051(7)
C14 0.120(8) 0.353(19) 0.201(12) 0.162(13) 0.009(8) 0.094(10)
C15 0.047(3) 0.057(3) 0.068(4) -0.005(3) 0.001(3) 0.002(3)
C16 0.061(4) 0.076(4) 0.094(5) -0.011(4) 0.008(3) 0.024(3)
C17 0.073(5) 0.132(7) 0.155(8) 0.008(6) -0.015(5) 0.041(5)
C18 0.049(4) 0.093(5) 0.160(8) -0.032(5) 0.033(4) -0.007(4)
C19 0.100(6) 0.104(6) 0.156(8) -0.004(6) 0.063(6) -0.013(5)
C20 0.050(3) 0.048(3) 0.067(4) 0.011(3) 0.009(3) 0.002(3)
C21 0.051(4) 0.069(4) 0.115(5) -0.006(4) -0.002(4) 0.005(3)
C22 0.077(5) 0.069(4) 0.116(6) -0.016(4) -0.002(4) -0.002(4)
C23 0.091(5) 0.053(4) 0.087(5) 0.001(3) 0.023(4) 0.011(4)
C24 0.080(5) 0.072(4) 0.076(4) 0.014(4) 0.017(4) 0.029(4)
C25 0.062(4) 0.071(4) 0.064(4) 0.009(3) 0.000(3) 0.012(3)
C26 0.168(8) 0.067(4) 0.117(6) -0.010(4) 0.034(6) 0.017(5)
C27 0.058(3) 0.050(3) 0.048(3) 0.008(2) -0.001(3) 0.001(3)
C28 0.060(4) 0.075(4) 0.053(3) -0.006(3) 0.011(3) -0.004(3)
C29 0.062(4) 0.087(5) 0.073(4) 0.006(4) 0.015(3) -0.002(3)
C30 0.070(4) 0.055(3) 0.068(4) 0.010(3) -0.008(3) -0.007(3)
C31 0.076(4) 0.057(3) 0.064(4) -0.010(3) 0.001(3) -0.009(3)
C32 0.076(4) 0.052(3) 0.057(4) 0.003(3) 0.009(3) 0.007(3)
C33 0.081(5) 0.098(5) 0.094(5) 0.015(4) -0.016(4) -0.027(4)
C34 0.040(3) 0.044(3) 0.067(3) 0.013(2) 0.004(2) 0.008(2)
C35 0.048(4) 0.086(4) 0.085(4) 0.026(4) 0.002(3) 0.019(3)
C36 0.065(5) 0.126(6) 0.136(7) 0.046(5) -0.018(4) -0.012(4)
C37 0.072(4) 0.120(6) 0.082(5) 0.005(4) 0.021(4) 0.035(4)
C38 0.151(8) 0.120(7) 0.091(6) -0.020(5) 0.004(5) 0.067(6)

loop_
_atom_type_symbol
_atom_type_description
_atom_type_scat_dispersion_real
_atom_type_scat_dispersion_imag
_atom_type_scat_source
C C 0.0033 0.0016 'International Tables Vol C Tables 4.2.6.8 and 6.1.1.4'
H H 0.0000 0.0000 'International Tables Vol C Tables 4.2.6.8 and 6.1.1.4'
N N 0.0061 0.0033 'International Tables Vol C Tables 4.2.6.8 and 6.1.1.4'
S S 0.1246 0.1234 'International Tables Vol C Tables 4.2.6.8 and 6.1.1.4'
O O 0.0106 0.0060 'International Tables Vol C Tables 4.2.6.8 and 6.1.1.4'
Co Co 0.3494 0.9721 'International Tables Vol C Tables 4.2.6.8 and 6.1.1.4'

loop_
_geom_angle_atom_site_label_1
_geom_angle_atom_site_label_2
_geom_angle_atom_site_label_3
_geom_angle
_geom_angle_site_symmetry_1
_geom_angle_site_symmetry_3
_geom_angle_publ_flag
N5 Co1 N2 117.51(17) . . ?
N5 Co1 N4 92.90(16) . . ?
N2 Co1 N4 115.02(17) . . ?
N5 Co1 N1 124.63(17) . . ?
N2 Co1 N1 92.89(16) . . ?
N4 Co1 N1 115.78(16) . . ?
O2 S1 O1 118.7(2) . . ?
O2 S1 N1 110.7(2) . . ?
O1 S1 N1 105.0(2) . . ?
O2 S1 C1 107.2(3) . . ?
O1 S1 C1 107.9(2) . . ?
N1 S1 C1 106.8(2) . . ?
O4 S2 O3 118.7(3) . . ?
O4 S2 N2 111.0(3) . . ?
O3 S2 N2 105.2(2) . . ?
O4 S2 C8 107.2(3) . . ?
O3 S2 C8 107.7(3) . . ?
N2 S2 C8 106.5(3) . . ?
N1 S3 C15 105.4(2) . . ?
N2 S4 C15 104.4(2) . . ?
O6 S5 O5 118.6(2) . . ?
O6 S5 N4 110.8(2) . . ?
O5 S5 N4 105.0(2) . . ?
O6 S5 C20 107.5(3) . . ?
O5 S5 C20 107.8(3) . . ?
N4 S5 C20 106.5(2) . . ?
O7 S6 O8 118.8(2) . . ?
O7 S6 N5 103.9(2) . . ?
O8 S6 N5 111.6(2) . . ?
O7 S6 C27 110.0(3) . . ?
O8 S6 C27 106.7(2) . . ?
N5 S6 C27 105.0(2) . . ?
N4 S7 C34 104.1(2) . . ?
N5 S8 C34 103.5(2) . . ?
S1 N1 S3 113.8(2) . . ?
S1 N1 Co1 123.4(2) . . ?
S3 N1 Co1 121.1(2) . . ?
S2 N2 S4 114.1(2) . . ?
S2 N2 Co1 127.6(3) . . ?
S4 N2 Co1 118.3(2) . . ?
C15 N3 C16 122.9(5) . . ?
C15 N3 C18 121.4(5) . . ?
C16 N3 C18 115.7(5) . . ?
S5 N4 S7 113.3(2) . . ?
S5 N4 Co1 128.3(2) . . ?
S7 N4 Co1 117.7(2) . . ?
S6 N5 S8 113.4(2) . . ?
S6 N5 Co1 125.7(2) . . ?
S8 N5 Co1 120.3(2) . . ?
C34 N6 C37 122.4(5) . . ?
C34 N6 C35 121.9(5) . . ?
C37 N6 C35 115.7(5) . . ?
C6 C1 C2 118.1(5) . . ?
C6 C1 S1 120.6(4) . . ?
C2 C1 S1 121.2(4) . . ?
C3 C2 C1 119.9(6) . . ?
C2 C3 C4 121.9(6) . . ?
C5 C4 C3 118.2(6) . . ?
C5 C4 C7 120.3(7) . . ?
C3 C4 C7 121.4(6) . . ?
C4 C5 C6 120.5(6) . . ?
C5 C6 C1 121.3(5) . . ?
C13 C8 C9 118.7(7) . . ?
C13 C8 S2 121.2(6) . . ?
C9 C8 S2 120.1(5) . . ?
C8 C9 C10 119.9(7) . . ?
C11 C10 C9 122.3(8) . . ?
C10 C11 C12 117.5(9) . . ?
C10 C11 C14 122.2(10) . . ?
C12 C11 C14 120.1(10) . . ?
C11 C12 C13 122.9(9) . . ?
C8 C13 C12 118.4(9) . . ?
N3 C15 S4 120.5(4) . . ?
N3 C15 S3 119.2(4) . . ?
S4 C15 S3 120.3(3) . . ?
N3 C16 C17 112.3(6) . . ?
N3 C18 C19 112.4(6) . . ?
C21 C20 C25 120.1(5) . . ?
C21 C20 S5 119.0(4) . . ?
C25 C20 S5 120.9(5) . . ?
C20 C21 C22 119.8(6) . . ?
C23 C22 C21 121.4(7) . . ?
C22 C23 C24 118.2(6) . . ?
C22 C23 C26 122.3(7) . . ?
C24 C23 C26 119.5(7) . . ?
C23 C24 C25 121.8(6) . . ?
C24 C25 C20 118.6(6) . . ?
C28 C27 C32 121.0(5) . . ?
C28 C27 S6 120.4(4) . . ?
C32 C27 S6 118.6(4) . . ?
C27 C28 C29 118.6(5) . . ?
C28 C29 C30 121.7(6) . . ?
C31 C30 C29 117.7(5) . . ?
C31 C30 C33 121.4(6) . . ?
C29 C30 C33 120.9(6) . . ?
C30 C31 C32 121.7(5) . . ?
C27 C32 C31 119.3(5) . . ?
N6 C34 S7 119.7(4) . . ?
N6 C34 S8 120.1(4) . . ?
S7 C34 S8 120.2(3) . . ?
N6 C35 C36 112.4(5) . . ?
N6 C37 C38 111.5(6) . . ?

loop_
_geom_bond_atom_site_label_1
_geom_bond_atom_site_label_2
_geom_bond_distance
_geom_bond_site_symmetry_2
_geom_bond_publ_flag
Co1 N5 1.979(4) . ?
Co1 N2 1.985(4) . ?
Co1 N4 1.992(4) . ?
Co1 N1 2.003(4) . ?
S1 O2 1.437(4) . ?
S1 O1 1.440(4) . ?
S1 N1 1.637(4) . ?
S1 C1 1.753(6) . ?
S2 O4 1.431(4) . ?
S2 O3 1.441(4) . ?
S2 N2 1.615(4) . ?
S2 C8 1.773(7) . ?
S3 N1 1.673(4) . ?
S3 C15 1.751(6) . ?
S4 N2 1.674(4) . ?
S4 C15 1.729(5) . ?
S5 O6 1.440(4) . ?
S5 O5 1.442(4) . ?
S5 N4 1.630(4) . ?
S5 C20 1.756(5) . ?
S6 O7 1.435(4) . ?
S6 O8 1.443(4) . ?
S6 N5 1.633(4) . ?
S6 C27 1.767(5) . ?
S7 N4 1.681(4) . ?
S7 C34 1.735(5) . ?
S8 N5 1.678(4) . ?
S8 C34 1.755(5) . ?
N3 C15 1.311(6) . ?
N3 C16 1.464(7) . ?
N3 C18 1.504(8) . ?
N6 C34 1.309(6) . ?
N6 C37 1.477(7) . ?
N6 C35 1.490(7) . ?
C1 C6 1.387(7) . ?
C1 C2 1.389(7) . ?
C2 C3 1.379(9) . ?
C3 C4 1.381(9) . ?
C4 C5 1.376(8) . ?
C4 C7 1.511(9) . ?
C5 C6 1.381(8) . ?
C8 C13 1.350(10) . ?
C8 C9 1.353(9) . ?
C9 C10 1.387(9) . ?
C10 C11 1.319(11) . ?
C11 C12 1.323(13) . ?
C11 C14 1.554(11) . ?
C12 C13 1.406(12) . ?
C16 C17 1.493(9) . ?
C18 C19 1.509(11) . ?
C20 C21 1.372(8) . ?
C20 C25 1.391(7) . ?
C21 C22 1.390(8) . ?
C22 C23 1.366(9) . ?
C23 C24 1.382(9) . ?
C23 C26 1.522(8) . ?
C24 C25 1.388(8) . ?
C27 C28 1.373(7) . ?
C27 C32 1.380(7) . ?
C28 C29 1.390(8) . ?
C29 C30 1.392(8) . ?
C30 C31 1.378(8) . ?
C30 C33 1.515(8) . ?
C31 C32 1.380(8) . ?
C35 C36 1.498(9) . ?
C37 C38 1.524(10) . ?

loop_
_geom_torsion_atom_site_label_1
_geom_torsion_atom_site_label_2
_geom_torsion_atom_site_label_3
_geom_torsion_atom_site_label_4
_geom_torsion
_geom_torsion_site_symmetry_1
_geom_torsion_site_symmetry_2
_geom_torsion_site_symmetry_3
_geom_torsion_site_symmetry_4
_geom_torsion_publ_flag
O2 S1 N1 S3 -32.3(3) . . . . ?
O1 S1 N1 S3 -161.6(3) . . . . ?
C1 S1 N1 S3 84.0(3) . . . . ?
O2 S1 N1 Co1 162.7(3) . . . . ?
O1 S1 N1 Co1 33.4(3) . . . . ?
C1 S1 N1 Co1 -81.0(3) . . . . ?
C15 S3 N1 S1 -100.6(3) . . . . ?
C15 S3 N1 Co1 64.8(3) . . . . ?
N5 Co1 N1 S1 -100.1(3) . . . . ?
N2 Co1 N1 S1 133.2(3) . . . . ?
N4 Co1 N1 S1 13.6(3) . . . . ?
N5 Co1 N1 S3 95.9(3) . . . . ?
N2 Co1 N1 S3 -30.7(3) . . . . ?
N4 Co1 N1 S3 -150.4(2) . . . . ?
O4 S2 N2 S4 -38.4(4) . . . . ?
O3 S2 N2 S4 -168.0(3) . . . . ?
C8 S2 N2 S4 77.9(4) . . . . ?
O4 S2 N2 Co1 141.0(3) . . . . ?
O3 S2 N2 Co1 11.4(4) . . . . ?
C8 S2 N2 Co1 -102.7(4) . . . . ?
C15 S4 N2 S2 -107.7(3) . . . . ?
C15 S4 N2 Co1 72.7(3) . . . . ?
N5 Co1 N2 S2 7.1(4) . . . . ?
N4 Co1 N2 S2 -100.7(3) . . . . ?
N1 Co1 N2 S2 139.0(3) . . . . ?
N5 Co1 N2 S4 -173.5(2) . . . . ?
N4 Co1 N2 S4 78.7(3) . . . . ?
N1 Co1 N2 S4 -41.6(3) . . . . ?
O6 S5 N4 S7 42.8(3) . . . . ?
O5 S5 N4 S7 171.9(2) . . . . ?
C20 S5 N4 S7 -73.8(3) . . . . ?
O6 S5 N4 Co1 -147.1(3) . . . . ?
O5 S5 N4 Co1 -17.9(4) . . . . ?
C20 S5 N4 Co1 96.3(3) . . . . ?
C34 S7 N4 S5 99.4(3) . . . . ?
C34 S7 N4 Co1 -71.9(3) . . . . ?
N5 Co1 N4 S5 -128.2(3) . . . . ?
N2 Co1 N4 S5 -5.9(4) . . . . ?
N1 Co1 N4 S5 100.8(3) . . . . ?
N5 Co1 N4 S7 41.6(2) . . . . ?
N2 Co1 N4 S7 163.9(2) . . . . ?
N1 Co1 N4 S7 -89.4(3) . . . . ?
O7 S6 N5 S8 174.8(3) . . . . ?
O8 S6 N5 S8 45.6(3) . . . . ?
C27 S6 N5 S8 -69.6(3) . . . . ?
O7 S6 N5 Co1 -14.1(3) . . . . ?
O8 S6 N5 Co1 -143.2(3) . . . . ?
C27 S6 N5 Co1 101.5(3) . . . . ?
C34 S8 N5 S6 102.6(3) . . . . ?
C34 S8 N5 Co1 -69.1(3) . . . . ?
N2 Co1 N5 S6 101.8(3) . . . . ?
N4 Co1 N5 S6 -137.9(3) . . . . ?
N1 Co1 N5 S6 -13.6(4) . . . . ?
N2 Co1 N5 S8 -87.6(3) . . . . ?
N4 Co1 N5 S8 32.6(3) . . . . ?
N1 Co1 N5 S8 157.0(2) . . . . ?
O2 S1 C1 C6 -150.4(4) . . . . ?
O1 S1 C1 C6 -21.4(5) . . . . ?
N1 S1 C1 C6 91.0(5) . . . . ?
O2 S1 C1 C2 32.0(5) . . . . ?
O1 S1 C1 C2 161.0(5) . . . . ?
N1 S1 C1 C2 -86.6(5) . . . . ?
C6 C1 C2 C3 -1.3(9) . . . . ?
S1 C1 C2 C3 176.4(5) . . . . ?
C1 C2 C3 C4 1.6(10) . . . . ?
C2 C3 C4 C5 -0.1(10) . . . . ?
C2 C3 C4 C7 -179.9(7) . . . . ?
C3 C4 C5 C6 -1.7(9) . . . . ?
C7 C4 C5 C6 178.1(7) . . . . ?
C4 C5 C6 C1 2.0(9) . . . . ?
C2 C1 C6 C5 -0.5(8) . . . . ?
S1 C1 C6 C5 -178.2(4) . . . . ?
O4 S2 C8 C13 -4.9(10) . . . . ?
O3 S2 C8 C13 123.8(9) . . . . ?
N2 S2 C8 C13 -123.8(9) . . . . ?
O4 S2 C8 C9 173.2(6) . . . . ?
O3 S2 C8 C9 -58.0(7) . . . . ?
N2 S2 C8 C9 54.4(7) . . . . ?
C13 C8 C9 C10 -5.8(13) . . . . ?
S2 C8 C9 C10 175.9(5) . . . . ?
C8 C9 C10 C11 3.6(12) . . . . ?
C9 C10 C11 C12 -0.3(18) . . . . ?
C9 C10 C11 C14 -175.1(9) . . . . ?
C10 C11 C12 C13 -1(2) . . . . ?
C14 C11 C12 C13 174.3(14) . . . . ?
C9 C8 C13 C12 4.9(18) . . . . ?
S2 C8 C13 C12 -176.9(11) . . . . ?
C11 C12 C13 C8 -2(3) . . . . ?
C16 N3 C15 S4 166.7(5) . . . . ?
C18 N3 C15 S4 -11.2(8) . . . . ?
C16 N3 C15 S3 -14.0(8) . . . . ?
C18 N3 C15 S3 168.2(5) . . . . ?
N2 S4 C15 N3 147.9(4) . . . . ?
N2 S4 C15 S3 -31.5(4) . . . . ?
N1 S3 C15 N3 151.0(4) . . . . ?
N1 S3 C15 S4 -29.6(4) . . . . ?
C15 N3 C16 C17 90.0(7) . . . . ?
C18 N3 C16 C17 -92.1(7) . . . . ?
C15 N3 C18 C19 86.3(7) . . . . ?
C16 N3 C18 C19 -91.8(7) . . . . ?
O6 S5 C20 C21 163.1(5) . . . . ?
O5 S5 C20 C21 34.1(5) . . . . ?
N4 S5 C20 C21 -78.1(5) . . . . ?
O6 S5 C20 C25 -18.9(5) . . . . ?
O5 S5 C20 C25 -147.9(4) . . . . ?
N4 S5 C20 C25 99.8(5) . . . . ?
C25 C20 C21 C22 1.0(9) . . . . ?
S5 C20 C21 C22 179.0(5) . . . . ?
C20 C21 C22 C23 -0.6(10) . . . . ?
C21 C22 C23 C24 -0.6(10) . . . . ?
C21 C22 C23 C26 179.9(7) . . . . ?
C22 C23 C24 C25 1.4(10) . . . . ?
C26 C23 C24 C25 -179.1(6) . . . . ?
C23 C24 C25 C20 -1.0(9) . . . . ?
C21 C20 C25 C24 -0.3(8) . . . . ?
S5 C20 C25 C24 -178.2(4) . . . . ?
O7 S6 C27 C28 -135.1(4) . . . . ?
O8 S6 C27 C28 -4.9(5) . . . . ?
N5 S6 C27 C28 113.6(4) . . . . ?
O7 S6 C27 C32 47.2(5) . . . . ?
O8 S6 C27 C32 177.4(4) . . . . ?
N5 S6 C27 C32 -64.0(4) . . . . ?
C32 C27 C28 C29 1.0(8) . . . . ?
S6 C27 C28 C29 -176.6(4) . . . . ?
C27 C28 C29 C30 0.2(9) . . . . ?
C28 C29 C30 C31 -1.4(9) . . . . ?
C28 C29 C30 C33 179.4(6) . . . . ?
C29 C30 C31 C32 1.5(8) . . . . ?
C33 C30 C31 C32 -179.3(5) . . . . ?
C28 C27 C32 C31 -1.0(8) . . . . ?
S6 C27 C32 C31 176.7(4) . . . . ?
C30 C31 C32 C27 -0.3(8) . . . . ?
C37 N6 C34 S7 -171.6(5) . . . . ?
C35 N6 C34 S7 10.3(7) . . . . ?
C37 N6 C34 S8 8.9(7) . . . . ?
C35 N6 C34 S8 -169.2(4) . . . . ?
N4 S7 C34 N6 -151.3(4) . . . . ?
N4 S7 C34 S8 28.2(3) . . . . ?
N5 S8 C34 N6 -146.4(4) . . . . ?
N5 S8 C34 S7 34.1(3) . . . . ?
C34 N6 C35 C36 -89.2(7) . . . . ?
C37 N6 C35 C36 92.5(7) . . . . ?
C34 N6 C37 C38 -88.2(7) . . . . ?
C35 N6 C37 C38 90.0(7) . . . . ?
